data_2200391
loop_
_publ_author_name
'N. Srinivasan'
'B. Sridhar'
'R. K. Rajaram'

_publ_section_title
;
 Bis(<small>DL</small>-methioninium) sulfate
;
_journal_issue 8
_journal_name_full 'Acta Crystallographica Section E'
_journal_page_first o746
_journal_page_last o748
_journal_paper_doi 10.1107/S1600536801012016
_journal_volume 57
_journal_year 2001
_chemical_formula_moiety '2C5 H12 N O2 S1 + , S O4 2-'
_chemical_formula_sum 'C10 H24 N2 O8 S3'
_chemical_formula_weight 396.49
_chemical_name_common Bis(DL-Methioninium)sulfate
_chemical_name_systematic
;
Bis(DL-Methioninium)sulfate
;
_space_group_IT_number 143
_symmetry_cell_setting trigonal
_symmetry_space_group_name_Hall 'P 3'
_symmetry_space_group_name_H-M 'P 3'
_audit_creation_method SHELXL-97
_cell_angle_alpha 90.00
_cell_angle_beta 90.00
_cell_angle_gamma 120.00
_cell_formula_units_Z 3
_cell_length_a 10.281(3)
_cell_length_b 10.281(3)
_cell_length_c 14.788(6)
_cell_measurement_reflns_used 25
_cell_measurement_temperature 293(2)
_cell_measurement_theta_max 23.41
_cell_measurement_theta_min 14.54
_cell_volume 1353.7(8)
_computing_cell_refinement 'CAD-4 Software'
_computing_data_collection 'CAD-4 Software (Enraf-Nonius, 1989)'
_computing_data_reduction 'CAD-4 Software'
_computing_molecular_graphics 'PLATON (Spek, 1999)'
_computing_publication_material SHELXL97
_computing_structure_refinement 'SHELXL97 (Sheldrick, 1997)'
_computing_structure_solution 'SHELXS97 (Sheldrick, 1997)'
_diffrn_ambient_temperature 293(2)
_diffrn_measured_fraction_theta_full .996
_diffrn_measured_fraction_theta_max .996
_diffrn_measurement_device_type 'Enraf-Nonius sealed tube'
_diffrn_measurement_method \w-2\q
_diffrn_radiation_monochromator graphite
_diffrn_radiation_source 'fine-focus sealed tube'
_diffrn_radiation_type CuK\a
_diffrn_radiation_wavelength 1.5418
_diffrn_reflns_av_R_equivalents .0658
_diffrn_reflns_av_sigmaI/netI .0473
_diffrn_reflns_limit_h_max 12
_diffrn_reflns_limit_h_min 0
_diffrn_reflns_limit_k_max 10
_diffrn_reflns_limit_k_min -12
_diffrn_reflns_limit_l_max 17
_diffrn_reflns_limit_l_min 0
_diffrn_reflns_number 2818
_diffrn_reflns_theta_full 69.99
_diffrn_reflns_theta_max 69.99
_diffrn_reflns_theta_min 4.97
_diffrn_standards_decay_% none
_diffrn_standards_interval_count 3
_diffrn_standards_interval_time 60
_diffrn_standards_number 25
_exptl_absorpt_coefficient_mu 4.123
_exptl_absorpt_correction_T_max .438
_exptl_absorpt_correction_T_min .221
_exptl_absorpt_correction_type psi-scan
_exptl_absorpt_process_details '(North et al., 1968)'
_exptl_crystal_colour colourless
_exptl_crystal_density_diffrn 1.459
_exptl_crystal_density_meas 1.454
_exptl_crystal_density_method flotation
_exptl_crystal_description Needle
_exptl_crystal_F_000 630
_exptl_crystal_size_max .5
_exptl_crystal_size_mid .35
_exptl_crystal_size_min .2
_refine_diff_density_max .603
_refine_diff_density_min -.507
_refine_ls_abs_structure_Flack -.01(3)
_refine_ls_extinction_method none
_refine_ls_goodness_of_fit_ref 1.090
_refine_ls_hydrogen_treatment noref
_refine_ls_matrix_type full
_refine_ls_number_parameters 229
_refine_ls_number_reflns 1786
_refine_ls_number_restraints 7
_refine_ls_restrained_S_all 1.108
_refine_ls_R_factor_all .0540
_refine_ls_R_factor_gt .0507
_refine_ls_shift/su_max .000
_refine_ls_shift/su_mean .000
_refine_ls_structure_factor_coef Fsqd
_refine_ls_weighting_details 'calc w=1/[\s^2^(Fo^2^)+(0.1004P)^2^+0.3922P] where P=(Fo^2^+2Fc^2^)/3'
_refine_ls_weighting_scheme calc
_refine_ls_wR_factor_ref .1473
_reflns_number_gt 1690
_reflns_number_total 1786
_reflns_threshold_expression I>2\s(I)
_cod_data_source_file bt6061.cif
_cod_data_source_block I
_cod_depositor_comments
;
The following automatic conversions were performed:
'_symmetry_cell_setting' value 'Trigonal' changed to 'trigonal' according
to '/home/saulius/struct/CIF-dictionaries/cif_core.dic' dictionary named
'cif_core.dic' version 2.4.1 from 2010-06-29.

Automatic conversion script
Id: cif_fix_enum 1527 2010-12-29 10:47:43Z saulius 

The following automatic conversions were performed:

'_symmetry_cell_setting' value 'Trigonal' changed to 'trigonal'
according to /home/saulius/struct/CIF-dictionaries/cif_core.dic
dictionary named 'cif_core.dic' version 2.4.1 from 2010-06-29.

Automatic conversion script
Id: cif_fix_values 1715 2011-07-08 13:25:40Z adriana 
;
_cod_original_cell_volume 1353.5(8)
_cod_database_code 2200391
_cod_database_fobs_code 2200391

loop_
_symmetry_equiv_pos_as_xyz
'x, y, z'
'-y, x-y, z'
'-x+y, -x, z'

loop_
_atom_site_label
_atom_site_fract_x
_atom_site_fract_y
_atom_site_fract_z
_atom_site_U_iso_or_equiv
_atom_site_adp_type
_atom_site_calc_flag
_atom_site_refinement_flags
_atom_site_occupancy
_atom_site_disorder_assembly
_atom_site_disorder_group
_atom_site_type_symbol
S1 .3333 .6667 .77391(13) .0310(4) Uani d S 1 . . S
O1 .3333 .6667 .8717(5) .0434(14) Uani d S 1 . . O
O2 .4427(4) .8170(4) .7397(3) .0438(9) Uani d . 1 . . O
S2 1.0000 1.0000 .98814(13) .0305(4) Uani d S 1 . . S
O3 1.0000 1.0000 .8912(5) .062(2) Uani d S 1 . . O
O4 .8825(4) .8538(4) 1.0219(3) .0452(9) Uani d . 1 . . O
S3 .6667 .3333 .86420(13) .0314(4) Uani d S 1 . . S
O5 .6667 .3333 .9608(5) .0534(17) Uani d S 1 . . O
O6 .5636(6) .1826(5) .8286(4) .0715(14) Uani d . 1 . . O
O11 1.0169(5) .3728(5) .6607(3) .0501(9) Uani d . 1 . . O
H11 1.0871 .4506 .6810 .075 Uiso calc R 1 . . H
O12 1.0378(5) .2760(5) .7908(3) .0515(10) Uani d . 1 . . O
N11 .7559(5) .0500(5) .7821(3) .0437(10) Uani d . 1 . . N
H11A .8198 .0413 .8188 .066 Uiso calc R 1 . . H
H11B .6772 -.0406 .7715 .066 Uiso calc R 1 . . H
H11C .7249 .1078 .8080 .066 Uiso calc R 1 . . H
C11 .9748(6) .2651(6) .7207(4) .0399(11) Uani d . 1 . . C
C12 .8326(6) .1193(5) .6949(4) .0400(10) Uani d . 1 . . C
H12 .8634 .0524 .6669 .048 Uiso calc R 1 . . H
C13 .7291(7) .1375(7) .6291(4) .0532(14) Uani d . 1 . . C
H13A .7296 .2301 .6428 .064 Uiso calc R 1 . . H
H13B .6273 .0550 .6375 .064 Uiso calc R 1 . . H
C14 .7749(9) .1408(9) .5302(5) .0708(19) Uani d . 1 . . C
H14A .8768 .2231 .5224 .085 Uiso calc R 1 . . H
H14B .7100 .1609 .4923 .085 Uiso calc R 1 . . H
S11 .7659(3) -.0287(3) .49214(15) .0864(7) Uani d . 1 . . S
C15 .5623(13) -.1487(12) .4901(8) .109(4) Uani d . 1 . . C
H15A .5370 -.2475 .4702 .164 Uiso calc R 1 . . H
H15B .5198 -.1074 .4493 .164 Uiso calc R 1 . . H
H15C .5228 -.1545 .5497 .164 Uiso calc R 1 . . H
O21 .7156(4) .0723(5) .0797(3) .0503(10) Uani d . 1 . . O
H21 .7936 .0769 .0624 .075 Uiso calc R 1 . . H
O22 .6232(5) -.0585(5) -.0462(3) .0535(10) Uani d . 1 . . O
C21 .6119(6) .0030(6) .0200(4) .0366(10) Uani d . 1 . . C
C22 .4706(5) .0103(5) .0384(3) .0375(10) Uani d . 1 A . C
H22 .4987 .1148 .0509 .045 Uiso calc R 1 . . H
N21 .3763(5) -.0402(5) -.0446(3) .0411(10) Uani d . 1 . . N
H21A .2925 -.0367 -.0353 .062 Uiso calc R 1 . . H
H21B .3528 -.1339 -.0576 .062 Uiso calc R 1 . . H
H21C .4270 .0199 -.0905 .062 Uiso calc R 1 . . H
C23 .3778(7) -.0877(9) .1178(4) .0641(18) Uani d D 1 . . C
H23A .3766 -.1826 .1179 .077 Uiso calc PR .576(10) A 1 H
H23B .2753 -.1074 .1146 .077 Uiso calc PR .576(10) A 1 H
H23C .2941 -.0698 .1240 .077 Uiso calc PR .424(10) A 2 H
H23D .3353 -.1905 .0970 .077 Uiso calc PR .424(10) A 2 H
C24 .4590(16) .007(3) .2046(6) .093(7) Uani d PD .576(10) A 1 C
H24A .4908 .1114 .1938 .112 Uiso calc PR .576(10) A 1 H
H24B .5479 -.0006 .2165 .112 Uiso calc PR .576(10) A 1 H
C24' .432(3) -.086(2) .2133(11) .079(7) Uani d PD .424(10) A 2 C
H24C .5274 -.0844 .2126 .095 Uiso calc PR .424(10) A 2 H
H24D .3595 -.1749 .2462 .095 Uiso calc PR .424(10) A 2 H
S21 .3392(7) -.0573(9) .3016(3) .121(3) Uani d PD .576(10) A 1 S
S21' .4523(12) .0817(10) .2647(5) .126(4) Uani d PD .424(10) A 2 S
C25 .2501(18) .038(2) .2777(9) .166(8) Uani d D 1 . . C
H25A .1459 -.0318 .2665 .250 Uiso calc PR .576(10) A 1 H
H25B .2943 .0988 .2250 .250 Uiso calc PR .576(10) A 1 H
H25C .2593 .1009 .3280 .250 Uiso calc PR .576(10) A 1 H
H25D .1994 -.0416 .3210 .250 Uiso calc PR .424(10) A 2 H
H25E .1998 .0070 .2204 .250 Uiso calc PR .424(10) A 2 H
H25F .2492 .1259 .2983 .250 Uiso calc PR .424(10) A 2 H

loop_
_atom_site_aniso_label
_atom_site_aniso_U_11
_atom_site_aniso_U_22
_atom_site_aniso_U_33
_atom_site_aniso_U_12
_atom_site_aniso_U_13
_atom_site_aniso_U_23
S1 .0239(5) .0239(5) .0451(10) .0119(3) .000 .000
O1 .042(2) .042(2) .047(3) .0208(10) .000 .000
O2 .0301(17) .0283(17) .067(2) .0100(14) .0006(15) .0090(16)
S2 .0256(5) .0256(5) .0403(9) .0128(3) .000 .000
O3 .071(3) .071(3) .043(4) .0353(15) .000 .000
O4 .0293(16) .0269(17) .079(3) .0136(14) .0040(16) .0077(17)
S3 .0262(5) .0262(5) .0419(10) .0131(3) .000 .000
O5 .059(3) .059(3) .042(3) .0295(13) .000 .000
O6 .072(3) .035(2) .070(3) -.002(2) -.008(2) -.003(2)
O11 .045(2) .038(2) .050(2) .0078(16) -.0025(17) .0016(17)
O12 .044(2) .053(2) .059(2) .0254(18) -.0045(17) .0022(18)
N11 .048(3) .031(2) .051(3) .0185(19) .0105(19) -.0022(18)
C11 .042(3) .034(2) .047(3) .022(2) .006(2) .000(2)
C12 .040(3) .036(2) .044(2) .019(2) .008(2) .001(2)
C13 .042(3) .052(3) .058(4) .018(2) -.005(2) -.003(3)
C14 .070(5) .068(4) .060(4) .023(4) -.007(3) .007(3)
S11 .0890(15) .0899(15) .0657(11) .0337(12) .0030(10) -.0215(11)
C15 .104(8) .079(6) .099(7) .011(6) -.015(6) -.024(5)
O21 .0334(19) .066(3) .056(2) .0283(19) -.0085(16) -.021(2)
O22 .042(2) .073(3) .054(2) .035(2) -.0054(17) -.021(2)
C21 .030(2) .030(2) .045(3) .0121(18) .0041(19) .0045(18)
C22 .033(2) .037(2) .043(2) .019(2) .003(2) -.003(2)
N21 .032(2) .049(2) .045(2) .0219(19) .0037(17) .0101(18)
C23 .053(3) .104(5) .043(3) .045(4) .017(3) .016(3)
C24 .078(10) .20(2) .018(5) .081(14) .005(5) -.004(8)
C24' .098(16) .098(16) .066(13) .067(14) .017(10) .031(11)
S21 .143(5) .211(7) .0429(18) .114(5) .034(2) .043(3)
S21' .199(10) .139(7) .065(4) .103(7) -.014(4) -.021(4)
C25 .27(2) .225(19) .088(8) .19(2) .050(11) .015(10)

loop_
_atom_type_symbol
_atom_type_description
_atom_type_scat_dispersion_real
_atom_type_scat_dispersion_imag
_atom_type_scat_source
C C .0181 .0091 'International Tables Vol C Tables 4.2.6.8 and 6.1.1.4'
H H .0000 .0000 'International Tables Vol C Tables 4.2.6.8 and 6.1.1.4'
N N .0311 .0180 'International Tables Vol C Tables 4.2.6.8 and 6.1.1.4'
O O .0492 .0322 'International Tables Vol C Tables 4.2.6.8 and 6.1.1.4'
S S .3331 .5567 'International Tables Vol C Tables 4.2.6.8 and 6.1.1.4'

loop_
_geom_angle_atom_site_label_1
_geom_angle_atom_site_label_2
_geom_angle_atom_site_label_3
_geom_angle_site_symmetry_1
_geom_angle_site_symmetry_3
_geom_angle
O1 S1 O2 . 2_665 110.08(18)
O1 S1 O2 . . 110.08(19)
O2 S1 O2 2_665 . 108.85(19)
O1 S1 O2 . 3_565 110.08(18)
O2 S1 O2 2_665 3_565 108.85(19)
O2 S1 O2 . 3_565 108.85(19)
O3 S2 O4 . 3_675 109.9(2)
O3 S2 O4 . 2_765 109.9(2)
O4 S2 O4 3_675 2_765 109.1(2)
O3 S2 O4 . . 109.9(2)
O4 S2 O4 3_675 . 109.1(2)
O4 S2 O4 2_765 . 109.1(2)
O5 S3 O6 . 2_655 111.0(2)
O5 S3 O6 . . 111.0(2)
O6 S3 O6 2_655 . 107.9(2)
O5 S3 O6 . 3_665 111.0(2)
O6 S3 O6 2_655 3_665 107.9(2)
O6 S3 O6 . 3_665 107.9(2)
C11 O11 H11 . . 109.5
C12 N11 H11A . . 109.5
C12 N11 H11B . . 109.5
H11A N11 H11B . . 109.5
C12 N11 H11C . . 109.5
H11A N11 H11C . . 109.5
H11B N11 H11C . . 109.5
O12 C11 O11 . . 124.9(5)
O12 C11 C12 . . 121.0(5)
O11 C11 C12 . . 114.1(5)
N11 C12 C13 . . 112.0(5)
N11 C12 C11 . . 105.7(4)
C13 C12 C11 . . 115.1(4)
N11 C12 H12 . . 107.9
C13 C12 H12 . . 107.9
C11 C12 H12 . . 107.9
C12 C13 C14 . . 112.7(5)
C12 C13 H13A . . 109.0
C14 C13 H13A . . 109.0
C12 C13 H13B . . 109.0
C14 C13 H13B . . 109.0
H13A C13 H13B . . 107.8
C13 C14 S11 . . 114.5(5)
C13 C14 H14A . . 108.6
S11 C14 H14A . . 108.6
C13 C14 H14B . . 108.6
S11 C14 H14B . . 108.6
H14A C14 H14B . . 107.6
C14 S11 C15 . . 98.5(5)
S11 C15 H15A . . 109.5
S11 C15 H15B . . 109.5
H15A C15 H15B . . 109.5
S11 C15 H15C . . 109.5
H15A C15 H15C . . 109.5
H15B C15 H15C . . 109.5
C21 O21 H21 . . 109.5
O22 C21 O21 . . 125.3(5)
O22 C21 C22 . . 121.2(5)
O21 C21 C22 . . 113.4(4)
N21 C22 C21 . . 108.0(4)
N21 C22 C23 . . 108.7(4)
C21 C22 C23 . . 113.7(5)
N21 C22 H22 . . 108.8
C21 C22 H22 . . 108.8
C23 C22 H22 . . 108.8
C22 N21 H21A . . 109.5
C22 N21 H21B . . 109.5
H21A N21 H21B . . 109.5
C22 N21 H21C . . 109.5
H21A N21 H21C . . 109.5
H21B N21 H21C . . 109.5
C24' C23 C22 . . 127.2(12)
C24' C23 C24 . . 32.4(9)
C22 C23 C24 . . 104.9(8)
C24' C23 H23A . . 80.0
C22 C23 H23A . . 110.8
C24 C23 H23A . . 110.8
C24' C23 H23B . . 113.8
C22 C23 H23B . . 110.8
C24 C23 H23B . . 110.8
H23A C23 H23B . . 108.8
C24' C23 H23C . . 105.5
C22 C23 H23C . . 105.5
C24 C23 H23C . . 93.0
H23A C23 H23C . . 128.6
H23B C23 H23C . . 21.6
C24' C23 H23D . . 105.5
C22 C23 H23D . . 105.5
C24 C23 H23D . . 137.8
H23A C23 H23D . . 29.8
H23B C23 H23D . . 84.6
H23C C23 H23D . . 106.1
C23 C24 S21 . . 111.9(10)
C23 C24 H24A . . 109.2
S21 C24 H24A . . 109.2
C23 C24 H24B . . 109.2
S21 C24 H24B . . 109.2
H24A C24 H24B . . 107.9
C23 C24' S21' . . 105.4(10)
C23 C24' H24C . . 110.7
S21' C24' H24C . . 110.7
C23 C24' H24D . . 110.7
S21' C24' H24D . . 110.7
H24C C24' H24D . . 108.8
C25 S21 C24 . . 95.3(9)
C24' S21' C25 . . 103.1(11)
S21 C25 S21' . . 46.4(5)
S21 C25 H25A . . 109.5
S21' C25 H25A . . 147.1
S21 C25 H25B . . 109.5
S21' C25 H25B . . 70.1
H25A C25 H25B . . 109.5
S21 C25 H25C . . 109.5
S21' C25 H25C . . 101.0
H25A C25 H25C . . 109.5
H25B C25 H25C . . 109.5
S21 C25 H25D . . 65.6
S21' C25 H25D . . 109.5
H25A C25 H25D . . 63.4
H25B C25 H25D . . 167.0
H25C C25 H25D . . 83.5
S21 C25 H25E . . 110.7
S21' C25 H25E . . 109.5
H25A C25 H25E . . 52.0
H25B C25 H25E . . 60.0
H25C C25 H25E . . 139.6
H25D C25 H25E . . 109.5
S21 C25 H25F . . 138.5
S21' C25 H25F . . 109.5
H25A C25 H25F . . 102.9
H25B C25 H25F . . 82.3
H25C C25 H25F . . 32.9
H25D C25 H25F . . 109.5
H25E C25 H25F . . 109.5

loop_
_geom_bond_atom_site_label_1
_geom_bond_atom_site_label_2
_geom_bond_site_symmetry_2
_geom_bond_distance
_geom_bond_publ_flag
S1 O1 . 1.446(7) ?
S1 O2 2_665 1.474(3) ?
S1 O2 . 1.474(3) ?
S1 O2 3_565 1.474(3) ?
S2 O3 . 1.433(8) ?
S2 O4 3_675 1.466(3) ?
S2 O4 2_765 1.466(3) ?
S2 O4 . 1.466(3) ?
S3 O5 . 1.429(8) ?
S3 O6 2_655 1.469(4) ?
S3 O6 . 1.469(4) ?
S3 O6 3_665 1.469(4) ?
O11 C11 . 1.312(7) yes
O11 H11 . .8200 ?
O12 C11 . 1.198(7) yes
N11 C12 . 1.494(7) ?
N11 H11A . .8900 ?
N11 H11B . .8900 ?
N11 H11C . .8900 ?
C11 C12 . 1.529(7) ?
C12 C13 . 1.521(8) ?
C12 H12 . .9800 ?
C13 C14 . 1.532(10) ?
C13 H13A . .9700 ?
C13 H13B . .9700 ?
C14 S11 . 1.789(9) ?
C14 H14A . .9700 ?
C14 H14B . .9700 ?
S11 C15 . 1.823(12) ?
C15 H15A . .9600 ?
C15 H15B . .9600 ?
C15 H15C . .9600 ?
O21 C21 . 1.289(7) yes
O21 H21 . .8200 ?
O22 C21 . 1.202(7) yes
C21 C22 . 1.517(7) ?
C22 N21 . 1.486(7) ?
C22 C23 . 1.530(8) ?
C22 H22 . .9800 ?
N21 H21A . .8900 ?
N21 H21B . .8900 ?
N21 H21C . .8900 ?
C23 C24' . 1.517(16) ?
C23 C24 . 1.574(14) ?
C23 H23A . .9700 ?
C23 H23B . .9700 ?
C23 H23C . .9700 ?
C23 H23D . .9700 ?
C24 S21 . 1.787(12) ?
C24 H24A . .9700 ?
C24 H24B . .9700 ?
C24' S21' . 1.803(17) ?
C24' H24C . .9700 ?
C24' H24D . .9700 ?
S21 C25 . 1.678(13) ?
S21' C25 . 1.903(15) ?
C25 H25A . .9600 ?
C25 H25B . .9600 ?
C25 H25C . .9600 ?
C25 H25D . .9600 ?
C25 H25E . .9600 ?
C25 H25F . .9600 ?

loop_
_geom_hbond_atom_site_label_D
_geom_hbond_atom_site_label_H
_geom_hbond_atom_site_label_A
_geom_hbond_site_symmetry_A
_geom_hbond_distance_DH
_geom_hbond_distance_HA
_geom_hbond_distance_DA
_geom_hbond_angle_DHA
O11 H11 O2 2_765 .82 1.79 2.569(6) 158.9
N11 H11A O3 1_545 .89 2.36 3.233(7) 169.0
N11 H11B O2 1_545 .89 2.16 2.964(6) 150.6
N11 H11B O12 2_645 .89 2.33 2.816(6) 114.5
N11 H11C O6 . .89 2.17 2.989(8) 152.8
N11 H11C O6 2_655 .89 2.49 3.209(8) 138.0
O21 H21 O4 3_664 .82 1.76 2.576(5) 170.8
N21 H21A O4 2_654 .89 2.11 2.956(6) 159.1
N21 H21B O1 1_544 .89 2.22 3.079(6) 162.4
N21 H21B O22 2_545 .89 2.65 3.083(7) 110.8
N21 H21C O6 1_554 .89 1.96 2.839(7) 167.8

loop_
_geom_torsion_atom_site_label_1
_geom_torsion_atom_site_label_2
_geom_torsion_atom_site_label_3
_geom_torsion_atom_site_label_4
_geom_torsion
_geom_torsion_publ_flag
O12 C11 C12 N11 30.7(6) ?
O11 C11 C12 N11 -148.4(5) yes
O12 C11 C12 C13 154.8(5) ?
O11 C11 C12 C13 -24.3(6) ?
N11 C12 C13 C14 -154.7(5) yes
C11 C12 C13 C14 84.5(6) yes
C12 C13 C14 S11 63.1(7) yes
C13 C14 S11 C15 70.8(7) yes
O22 C21 C22 N21 -11.1(7) ?
O21 C21 C22 N21 166.7(4) yes
O22 C21 C22 C23 109.5(6) ?
O21 C21 C22 C23 -72.6(6) ?
N21 C22 C23 C24' 173.9(10) yes
C21 C22 C23 C24' 53.6(12) yes
N21 C22 C23 C24 -159.6(9) yes
C21 C22 C23 C24 80.1(10) yes
C24' C23 C24 S21 -60(2) ?
C22 C23 C24 S21 161.4(10) yes
C22 C23 C24' S21' 74.6(17) yes
C24 C23 C24' S21' 21.0(12) ?
C23 C24 S21 C25 -82.4(15) yes
C23 C24' S21' C25 70.0(15) yes
C24 S21 C25 S21' -37.2(7) ?
C24' S21' C25 S21 47.2(8) ?
